data_4126860
loop_
_publ_author_name
'Nakhla, Mina C.'
'Wood, John L.'

_publ_section_title
;
 Total Synthesis of (+-)-Aspergilline A.
;
_journal_name_full 'Journal of the American Chemical Society'
_journal_paper_doi 10.1021/jacs.7b12570
_journal_year 2017
_chemical_formula_sum 'C21 H22 N2 O8'
_chemical_formula_weight 430.40
_chemical_name_systematic
; 
 ? 
;
_space_group_crystal_system monoclinic
_space_group_IT_number 14
_space_group_name_Hall '-P 2yn'
_space_group_name_H-M_alt 'P 1 21/n 1'
_symmetry_space_group_name_Hall '-P 2yn'
_symmetry_space_group_name_H-M 'P 1 21/n 1'
_atom_sites_solution_hydrogens mixed
_audit_creation_method SHELXL-2014
_cell_angle_alpha 90
_cell_angle_beta 97.466(4)
_cell_angle_gamma 90
_cell_formula_units_Z 8
_cell_length_a 10.4970(13)
_cell_length_b 14.738(2)
_cell_length_c 25.566(4)
_cell_measurement_reflns_used 9767
_cell_measurement_temperature 150(2)
_cell_measurement_theta_max 25.69
_cell_measurement_theta_min 2.40
_cell_volume 3921.7(9)
_computing_cell_refinement 'Bruker SAINT'
_computing_data_collection 'Bruker APEX2'
_computing_data_reduction 'Bruker SAINT'
_computing_molecular_graphics 'Bruker SHELXTL'
_computing_publication_material 'Bruker SHELXTL'
_computing_structure_refinement 'SHELXL-2014 (Sheldrick, 2014)'
_computing_structure_solution 'SHELXS-97 (Sheldrick 2008)'
_diffrn_ambient_temperature 150(2)
_diffrn_measured_fraction_theta_full 0.999
_diffrn_measured_fraction_theta_max 0.998
_diffrn_measurement_device_type 'Bruker APEX-II CCD'
_diffrn_measurement_method '\f and \w scans'
_diffrn_radiation_type MoK\a
_diffrn_radiation_wavelength 0.71073
_diffrn_reflns_av_R_equivalents 0.0687
_diffrn_reflns_av_unetI/netI 0.0250
_diffrn_reflns_Laue_measured_fraction_full 0.999
_diffrn_reflns_Laue_measured_fraction_max 0.998
_diffrn_reflns_limit_h_max 12
_diffrn_reflns_limit_h_min -12
_diffrn_reflns_limit_k_max 18
_diffrn_reflns_limit_k_min -17
_diffrn_reflns_limit_l_max 31
_diffrn_reflns_limit_l_min -31
_diffrn_reflns_number 114236
_diffrn_reflns_point_group_measured_fraction_full 0.999
_diffrn_reflns_point_group_measured_fraction_max 0.998
_diffrn_reflns_theta_full 25.242
_diffrn_reflns_theta_max 25.743
_diffrn_reflns_theta_min 2.396
_exptl_absorpt_coefficient_mu 0.113
_exptl_absorpt_correction_T_max 0.944
_exptl_absorpt_correction_T_min 0.927
_exptl_absorpt_correction_type multi-scan
_exptl_absorpt_process_details SADABS
_exptl_crystal_colour colourless
_exptl_crystal_density_diffrn 1.458
_exptl_crystal_description BLOCK
_exptl_crystal_F_000 1808
_exptl_crystal_size_max 0.207
_exptl_crystal_size_mid 0.109
_exptl_crystal_size_min 0.049
_refine_diff_density_max 1.025
_refine_diff_density_min -0.454
_refine_diff_density_rms 0.072
_refine_ls_extinction_method none
_refine_ls_goodness_of_fit_ref 1.021
_refine_ls_hydrogen_treatment mixed
_refine_ls_matrix_type full
_refine_ls_number_parameters 594
_refine_ls_number_reflns 7476
_refine_ls_number_restraints 5
_refine_ls_restrained_S_all 1.027
_refine_ls_R_factor_all 0.0823
_refine_ls_R_factor_gt 0.0607
_refine_ls_shift/su_max 0.000
_refine_ls_shift/su_mean 0.000
_refine_ls_structure_factor_coef Fsqd
_refine_ls_weighting_details 'w=1/[\s^2^(Fo^2^)+(0.0875P)^2^+5.3993P] where P=(Fo^2^+2Fc^2^)/3'
_refine_ls_weighting_scheme calc
_refine_ls_wR_factor_gt 0.1587
_refine_ls_wR_factor_ref 0.1753
_reflns_Friedel_coverage 0.000
_reflns_number_gt 5750
_reflns_number_total 7476
_reflns_threshold_expression 'I > 2\s(I)'
_cod_data_source_file ja7b12570_si_004.cif
_cod_data_source_block jlw70
_cod_database_code 4126860
_shelx_space_group_comment
; 
The symmetry employed for this shelxl refinement is uniquely defined 
by the following loop, which should always be used as a source of 
symmetry information in preference to the above space-group names. 
They are only intended as comments. 
;
_shelx_estimated_absorpt_t_min 0.977
_shelx_estimated_absorpt_t_max 0.994
_shelxl_version_number 2014-3

loop_
_space_group_symop_operation_xyz
'x, y, z'
'-x+1/2, y+1/2, -z+1/2'
'-x, -y, -z'
'x-1/2, -y-1/2, z-1/2'

loop_
_atom_site_label
_atom_site_type_symbol
_atom_site_fract_x
_atom_site_fract_y
_atom_site_fract_z
_atom_site_U_iso_or_equiv
_atom_site_adp_type
_atom_site_occupancy
_atom_site_site_symmetry_order
_atom_site_calc_flag
_atom_site_refinement_flags_posn
_atom_site_refinement_flags_adp
_atom_site_refinement_flags_occupancy
_atom_site_disorder_assembly
_atom_site_disorder_group
O1 O 0.6677(2) 0.26700(15) 0.26372(9) 0.0435(5) Uani 1 1 d . . . . .
O2 O 0.9184(3) 0.35138(17) 0.31462(11) 0.0575(7) Uani 1 1 d . . . . .
H2A H 0.973(5) 0.328(3) 0.3400(19) 0.079(15) Uiso 1 1 d . . . . .
O3 O 1.11779(19) 0.24594(15) 0.29229(8) 0.0340(5) Uani 1 1 d . . . . .
H3A H 1.167(3) 0.201(3) 0.2892(13) 0.042(10) Uiso 1 1 d . . . . .
O4 O 1.0007(2) 0.11895(14) 0.34650(7) 0.0356(5) Uani 1 1 d . . . . .
H4A H 1.0306 0.0661 0.3504 0.053 Uiso 1 1 calc R U . . .
O5 O 0.99351(17) 0.19220(12) 0.21516(7) 0.0260(4) Uani 1 1 d . . . . .
O6 O 1.25107(18) 0.10616(15) 0.25226(8) 0.0380(5) Uani 1 1 d . . . . .
O7 O 1.0620(2) -0.04844(14) 0.32376(8) 0.0392(5) Uani 1 1 d . . . . .
O8 O 1.06236(18) -0.08321(13) 0.23855(7) 0.0305(4) Uani 1 1 d . . . . .
N1 N 0.8083(2) 0.14883(15) 0.28973(8) 0.0250(5) Uani 1 1 d . . . . .
N2 N 1.1978(2) 0.06182(16) 0.16559(9) 0.0300(5) Uani 1 1 d . . . . .
C1 C 0.7753(3) 0.23600(18) 0.27417(10) 0.0289(6) Uani 1 1 d . . . . .
C2 C 0.8982(3) 0.29017(18) 0.27208(11) 0.0297(6) Uani 1 1 d . . . . .
H2B H 0.8895 0.3254 0.2384 0.011(6) Uiso 1 1 calc R . . . .
C3 C 0.9990(2) 0.21701(18) 0.26968(10) 0.0259(6) Uani 1 1 d . . . . .
C4 C 0.9451(2) 0.13105(17) 0.29427(10) 0.0241(5) Uani 1 1 d . . . . .
C5 C 0.9576(2) 0.05111(17) 0.25536(10) 0.0222(5) Uani 1 1 d . . . . .
C6 C 0.8142(2) 0.02066(18) 0.23598(10) 0.0235(5) Uani 1 1 d . . . . .
H6A H 0.8088 -0.0469 0.2385 0.028 Uiso 1 1 calc R U . . .
C7 C 0.7355(3) 0.06365(18) 0.27745(11) 0.0274(6) Uani 1 1 d . . . . .
C8 C 0.7433(3) 0.0050(2) 0.32722(11) 0.0347(7) Uani 1 1 d . . . . .
H8A H 0.6961 -0.0517 0.3191 0.052 Uiso 1 1 calc R U . . .
H8B H 0.7055 0.0379 0.3547 0.052 Uiso 1 1 calc R U . . .
H8C H 0.8335 -0.0088 0.3397 0.052 Uiso 1 1 calc R U . . .
C9 C 0.5931(3) 0.0785(2) 0.25698(13) 0.0372(7) Uani 1 1 d . . . . .
H9A H 0.5536 0.0205 0.2454 0.056 Uiso 1 1 calc R U . . .
H9B H 0.5856 0.1209 0.2272 0.056 Uiso 1 1 calc R U . . .
H9C H 0.5492 0.1038 0.2853 0.056 Uiso 1 1 calc R U . . .
C10 C 1.0237(2) 0.09698(17) 0.21130(10) 0.0227(5) Uani 1 1 d . . . . .
C11 C 1.1719(3) 0.08801(19) 0.21400(11) 0.0283(6) Uani 1 1 d . . . . .
C12 C 1.0833(3) 0.03999(18) 0.13226(10) 0.0270(6) Uani 1 1 d . . . . .
C13 C 1.0661(3) -0.0011(2) 0.08357(11) 0.0333(6) Uani 1 1 d . . . . .
H13A H 1.1360 -0.0134 0.0645 0.040 Uiso 1 1 calc R U . . .
C14 C 0.9398(3) -0.0236(2) 0.06388(11) 0.0354(7) Uani 1 1 d . . . . .
H14A H 0.9237 -0.0497 0.0297 0.043 Uiso 1 1 calc R U . . .
C15 C 0.8368(3) -0.00967(19) 0.09178(10) 0.0315(6) Uani 1 1 d . . . . .
H15A H 0.7530 -0.0287 0.0775 0.038 Uiso 1 1 calc R U . . .
C16 C 0.8570(3) 0.03248(17) 0.14100(10) 0.0254(6) Uani 1 1 d . . . . .
C17 C 0.9797(2) 0.05966(17) 0.15840(10) 0.0234(5) Uani 1 1 d . . . . .
C18 C 0.7617(2) 0.04995(19) 0.17892(10) 0.0268(6) Uani 1 1 d . . . . .
H18A H 0.6815 0.0162 0.1672 0.032 Uiso 1 1 calc R U . . .
H18B H 0.7407 0.1154 0.1786 0.032 Uiso 1 1 calc R U . . .
C19 C 1.3268(3) 0.0513(3) 0.15112(13) 0.0442(8) Uani 1 1 d . . . . .
H19A H 1.3211 0.0319 0.1142 0.066 Uiso 1 1 calc R U . . .
H19B H 1.3723 0.1094 0.1555 0.066 Uiso 1 1 calc R U . . .
H19C H 1.3736 0.0055 0.1739 0.066 Uiso 1 1 calc R U . . .
C20 C 1.0338(2) -0.03132(18) 0.27742(10) 0.0251(6) Uani 1 1 d . . . . .
C21 C 1.1283(3) -0.1681(2) 0.25321(13) 0.0408(7) Uani 1 1 d . . . . .
H21A H 1.1369 -0.2033 0.2213 0.061 Uiso 1 1 calc R U . . .
H21B H 1.0786 -0.2030 0.2762 0.061 Uiso 1 1 calc R U . . .
H21C H 1.2138 -0.1552 0.2720 0.061 Uiso 1 1 calc R U . . .
O9 O 0.4817(2) 0.89021(14) -0.06462(8) 0.0369(5) Uani 1 1 d . . . . .
O10 O 0.53283(19) 0.92666(15) 0.05370(8) 0.0413(5) Uani 1 1 d . . . . .
H10A H 0.5326 0.9831 0.0581 0.062 Uiso 1 1 calc R U . . .
O11 O 0.3646(2) 0.83558(16) 0.10510(8) 0.0374(5) Uani 1 1 d . . . . .
H11A H 0.314(3) 0.798(2) 0.1150(13) 0.037(9) Uiso 1 1 d . . . . .
O12 O 0.4840(2) 0.69471(18) 0.05734(9) 0.0513(6) Uani 1 1 d . . . . .
H12A H 0.430(5) 0.662(4) 0.080(2) 0.12(2) Uiso 1 1 d . . . . .
O13 O 0.21127(17) 0.83937(12) 0.02934(7) 0.0253(4) Uani 1 1 d . . . . .
O14 O 0.1577(2) 0.73437(16) 0.12494(8) 0.0471(6) Uani 1 1 d . . . . .
N3 N 0.4222(2) 0.76174(15) -0.02184(8) 0.0263(5) Uani 1 1 d . . . . .
N4 N -0.0358(3) 0.74420(19) 0.07158(11) 0.0459(7) Uani 1 1 d . . . . .
C22 C 0.4450(2) 0.85152(19) -0.02652(11) 0.0281(6) Uani 1 1 d . . . . .
C23 C 0.4174(2) 0.89998(19) 0.02404(11) 0.0276(6) Uani 1 1 d . . . . .
H23A H 0.3618 0.9542 0.0148 0.033 Uiso 1 1 calc R U . . .
C24 C 0.3429(3) 0.82841(19) 0.05067(10) 0.0272(6) Uani 1 1 d . . . . .
C25 C 0.3794(3) 0.73695(19) 0.02797(10) 0.0283(6) Uani 1 1 d . . . . .
C26 C 0.2501(3) 0.68535(18) 0.01115(11) 0.0295(6) Uani 1 1 d . . . . .
C27 C 0.2420(3) 0.67596(18) -0.05114(11) 0.0282(6) Uani 1 1 d . . . . .
H27A H 0.2159 0.6125 -0.0614 0.034 Uiso 1 1 calc R U . . .
C28 C 0.3829(3) 0.69108(18) -0.06238(11) 0.0290(6) Uani 1 1 d . . . . .
C29 C 0.3967(3) 0.7224(2) -0.11827(11) 0.0331(6) Uani 1 1 d . . . . .
H29A H 0.3559 0.6782 -0.1437 0.050 Uiso 1 1 calc R U . . .
H29B H 0.4880 0.7277 -0.1222 0.050 Uiso 1 1 calc R U . . .
H29C H 0.3550 0.7816 -0.1248 0.050 Uiso 1 1 calc R U . . .
C30 C 0.4654(3) 0.6060(2) -0.05006(12) 0.0385(7) Uani 1 1 d . . . . .
H30A H 0.4360 0.5580 -0.0753 0.058 Uiso 1 1 calc R U . . .
H30B H 0.4576 0.5852 -0.0142 0.058 Uiso 1 1 calc R U . . .
H30C H 0.5555 0.6203 -0.0528 0.058 Uiso 1 1 calc R U . . .
C31 C 0.1479(3) 0.75251(17) 0.02756(10) 0.0268(6) Uani 1 1 d . . . . .
C32 C 0.0935(3) 0.7404(2) 0.08134(12) 0.0360(7) Uani 1 1 d . . . . .
C33 C -0.0793(3) 0.7496(2) 0.01676(14) 0.0414(8) Uani 1 1 d . . . . .
C34 C -0.2002(3) 0.7473(3) -0.01077(17) 0.0569(10) Uani 1 1 d . . . . .
H34A H -0.2747 0.7467 0.0067 0.068 Uiso 1 1 calc R U . . .
C35 C -0.2089(3) 0.7461(3) -0.06558(17) 0.0562(10) Uani 1 1 d . . . . .
H35A H -0.2918 0.7467 -0.0856 0.067 Uiso 1 1 calc R U . . .
C36 C -0.1023(3) 0.7439(2) -0.09235(14) 0.0441(8) Uani 1 1 d . . . . .
H36A H -0.1124 0.7403 -0.1298 0.053 Uiso 1 1 calc R U . . .
C37 C 0.0210(3) 0.74701(18) -0.06350(12) 0.0309(6) Uani 1 1 d . . . . .
C38 C 0.0274(3) 0.75323(18) -0.01003(12) 0.0309(6) Uani 1 1 d . . . . .
C39 C 0.1484(3) 0.74267(19) -0.08362(11) 0.0289(6) Uani 1 1 d . . . . .
H39A H 0.1871 0.8040 -0.0821 0.035 Uiso 1 1 calc R U . . .
H39B H 0.1356 0.7231 -0.1210 0.035 Uiso 1 1 calc R U . . .
C40 C -0.1210(4) 0.7439(3) 0.11259(17) 0.0651(12) Uani 1 1 d . . . . .
H40A H -0.1836 0.6946 0.1058 0.098 Uiso 1 1 calc R U . . .
H40B H -0.1663 0.8020 0.1123 0.098 Uiso 1 1 calc R U . . .
H40C H -0.0700 0.7348 0.1471 0.098 Uiso 1 1 calc R U . . .
C41 C 0.2392(3) 0.5937(2) 0.03709(13) 0.0385(7) Uani 0.777(3) 1 d D . P A 1
O15 O 0.3270(3) 0.55189(18) 0.06161(12) 0.0435(7) Uani 0.777(3) 1 d D . P A 1
O16 O 0.1196(3) 0.5725(2) 0.03845(15) 0.0601(9) Uani 0.777(3) 1 d D . P A 1
C42 C 0.0940(6) 0.4902(4) 0.0672(3) 0.0805(19) Uani 0.777(3) 1 d D . P A 1
H42A H 0.0062 0.4924 0.0763 0.121 Uiso 0.777(3) 1 calc R U P A 1
H42B H 0.1551 0.4860 0.0995 0.121 Uiso 0.777(3) 1 calc R U P A 1
H42C H 0.1033 0.4371 0.0450 0.121 Uiso 0.777(3) 1 calc R U P A 1
C41A C 0.2392(3) 0.5937(2) 0.03709(13) 0.0385(7) Uani 0.223(3) 1 d D . P A 2
O15A O 0.1958(9) 0.5242(6) 0.0029(4) 0.0435(7) Uani 0.223(3) 1 d D . P A 2
O16A O 0.2110(10) 0.5856(7) 0.0815(4) 0.0601(9) Uani 0.223(3) 1 d D . P A 2
C42A C 0.174(2) 0.5063(12) 0.1098(9) 0.0805(19) Uani 0.223(3) 1 d D . P A 2
H42D H 0.1092 0.5236 0.1323 0.121 Uiso 0.223(3) 1 calc R U P A 2
H42E H 0.2497 0.4817 0.1318 0.121 Uiso 0.223(3) 1 calc R U P A 2
H42F H 0.1384 0.4601 0.0845 0.121 Uiso 0.223(3) 1 calc R U P A 2

loop_
_atom_site_aniso_label
_atom_site_aniso_U_11
_atom_site_aniso_U_22
_atom_site_aniso_U_33
_atom_site_aniso_U_23
_atom_site_aniso_U_13
_atom_site_aniso_U_12
O1 0.0334(12) 0.0360(12) 0.0619(15) 0.0055(10) 0.0102(10) 0.0151(9)
O2 0.0597(16) 0.0484(15) 0.0576(16) -0.0292(12) -0.0179(13) 0.0189(12)
O3 0.0292(11) 0.0350(12) 0.0360(11) -0.0087(9) -0.0021(9) -0.0049(9)
O4 0.0468(12) 0.0353(11) 0.0223(10) 0.0000(8) -0.0043(9) 0.0092(9)
O5 0.0313(10) 0.0237(9) 0.0226(9) -0.0001(7) 0.0022(7) -0.0013(8)
O6 0.0239(10) 0.0528(13) 0.0358(11) -0.0076(10) -0.0021(9) -0.0015(9)
O7 0.0522(13) 0.0375(12) 0.0267(11) 0.0050(9) 0.0001(9) 0.0181(10)
O8 0.0324(10) 0.0297(10) 0.0292(10) -0.0002(8) 0.0031(8) 0.0119(8)
N1 0.0241(11) 0.0252(11) 0.0258(11) 0.0019(9) 0.0041(9) 0.0042(9)
N2 0.0240(11) 0.0382(13) 0.0285(12) -0.0024(10) 0.0062(9) -0.0005(10)
C1 0.0360(16) 0.0273(14) 0.0241(14) -0.0018(11) 0.0065(11) 0.0074(12)
C2 0.0379(16) 0.0238(14) 0.0260(14) -0.0028(11) -0.0007(11) 0.0018(11)
C3 0.0267(14) 0.0276(14) 0.0224(13) -0.0034(11) -0.0002(10) -0.0029(11)
C4 0.0262(13) 0.0255(13) 0.0199(13) 0.0006(10) -0.0002(10) 0.0053(10)
C5 0.0217(12) 0.0251(13) 0.0196(12) 0.0017(10) 0.0014(10) 0.0027(10)
C6 0.0204(13) 0.0242(13) 0.0257(13) 0.0022(10) 0.0021(10) 0.0018(10)
C7 0.0268(14) 0.0268(14) 0.0290(14) -0.0008(11) 0.0051(11) 0.0019(11)
C8 0.0395(16) 0.0330(16) 0.0342(16) 0.0040(13) 0.0150(13) 0.0000(13)
C9 0.0226(14) 0.0403(17) 0.0492(19) -0.0031(14) 0.0061(13) 0.0030(12)
C10 0.0221(13) 0.0241(13) 0.0216(13) 0.0005(10) 0.0013(10) 0.0002(10)
C11 0.0252(14) 0.0313(14) 0.0285(14) -0.0013(11) 0.0035(11) -0.0018(11)
C12 0.0300(14) 0.0267(14) 0.0244(13) 0.0041(11) 0.0039(11) 0.0001(11)
C13 0.0402(17) 0.0352(16) 0.0257(14) -0.0007(12) 0.0081(12) 0.0049(13)
C14 0.0481(18) 0.0352(16) 0.0216(14) -0.0041(12) -0.0006(12) 0.0032(13)
C15 0.0370(16) 0.0310(15) 0.0238(14) -0.0002(11) -0.0069(12) 0.0008(12)
C16 0.0292(14) 0.0223(13) 0.0231(13) 0.0047(10) -0.0020(11) 0.0028(10)
C17 0.0280(13) 0.0231(13) 0.0188(12) 0.0027(10) 0.0019(10) 0.0017(10)
C18 0.0212(13) 0.0304(14) 0.0271(14) 0.0016(11) -0.0033(10) 0.0017(11)
C19 0.0278(16) 0.061(2) 0.0459(19) -0.0090(16) 0.0115(13) 0.0003(14)
C20 0.0229(13) 0.0283(14) 0.0240(14) 0.0001(11) 0.0032(10) 0.0030(11)
C21 0.0410(17) 0.0349(16) 0.0461(18) -0.0011(14) 0.0043(14) 0.0194(14)
O9 0.0394(12) 0.0393(12) 0.0346(11) -0.0040(9) 0.0148(9) -0.0115(9)
O10 0.0325(11) 0.0451(13) 0.0438(13) -0.0079(10) -0.0044(9) -0.0087(9)
O11 0.0440(12) 0.0463(13) 0.0218(10) -0.0007(9) 0.0042(9) -0.0075(11)
O12 0.0528(14) 0.0611(16) 0.0373(13) 0.0082(11) -0.0041(11) 0.0217(12)
O13 0.0256(9) 0.0225(9) 0.0280(10) 0.0020(7) 0.0041(7) -0.0017(7)
O14 0.0587(15) 0.0534(14) 0.0301(12) 0.0068(10) 0.0083(11) -0.0159(11)
N3 0.0250(11) 0.0299(12) 0.0230(11) 0.0000(9) -0.0007(9) 0.0041(9)
N4 0.0441(16) 0.0478(17) 0.0497(17) 0.0158(13) 0.0213(13) -0.0020(12)
C22 0.0205(13) 0.0335(15) 0.0293(15) -0.0025(12) -0.0006(11) -0.0012(11)
C23 0.0231(13) 0.0312(14) 0.0276(14) -0.0025(11) -0.0008(11) -0.0032(11)
C24 0.0278(14) 0.0333(15) 0.0194(13) 0.0015(11) -0.0010(10) 0.0000(11)
C25 0.0303(14) 0.0298(14) 0.0232(13) 0.0056(11) -0.0028(11) 0.0057(11)
C26 0.0360(15) 0.0232(13) 0.0285(14) 0.0066(11) 0.0011(12) 0.0027(11)
C27 0.0352(15) 0.0198(13) 0.0281(14) -0.0003(11) -0.0018(11) -0.0007(11)
C28 0.0337(15) 0.0234(13) 0.0284(14) -0.0019(11) -0.0014(11) 0.0059(11)
C29 0.0394(16) 0.0308(15) 0.0286(15) -0.0030(12) 0.0024(12) 0.0029(12)
C30 0.0447(18) 0.0314(16) 0.0388(17) -0.0006(13) 0.0028(14) 0.0121(13)
C31 0.0304(14) 0.0230(13) 0.0267(14) 0.0059(11) 0.0031(11) -0.0031(11)
C32 0.0402(17) 0.0301(15) 0.0393(18) 0.0081(13) 0.0114(14) -0.0052(13)
C33 0.0357(16) 0.0371(17) 0.053(2) 0.0169(15) 0.0112(14) -0.0025(13)
C34 0.0294(17) 0.062(2) 0.081(3) 0.029(2) 0.0134(17) -0.0031(16)
C35 0.0252(16) 0.062(2) 0.078(3) 0.030(2) -0.0063(16) -0.0077(15)
C36 0.0341(17) 0.0388(18) 0.055(2) 0.0189(15) -0.0116(14) -0.0085(13)
C37 0.0272(14) 0.0233(14) 0.0397(16) 0.0084(12) -0.0049(12) -0.0038(11)
C38 0.0263(14) 0.0224(13) 0.0435(17) 0.0084(12) 0.0022(12) -0.0024(11)
C39 0.0306(14) 0.0282(14) 0.0257(14) 0.0032(11) -0.0050(11) -0.0003(11)
C40 0.064(3) 0.066(3) 0.074(3) 0.024(2) 0.042(2) 0.001(2)
C41 0.0436(18) 0.0290(15) 0.0431(18) 0.0121(13) 0.0070(14) 0.0031(13)
O15 0.0416(15) 0.0303(14) 0.0551(17) 0.0200(12) -0.0073(13) -0.0041(12)
O16 0.0451(18) 0.0357(16) 0.095(3) 0.0298(16) -0.0082(16) -0.0102(13)
C42 0.070(4) 0.047(3) 0.119(5) 0.040(3) -0.006(3) -0.018(3)
C41A 0.0436(18) 0.0290(15) 0.0431(18) 0.0121(13) 0.0070(14) 0.0031(13)
O15A 0.0416(15) 0.0303(14) 0.0551(17) 0.0200(12) -0.0073(13) -0.0041(12)
O16A 0.0451(18) 0.0357(16) 0.095(3) 0.0298(16) -0.0082(16) -0.0102(13)
C42A 0.070(4) 0.047(3) 0.119(5) 0.040(3) -0.006(3) -0.018(3)

loop_
_atom_type_symbol
_atom_type_description
_atom_type_scat_dispersion_real
_atom_type_scat_dispersion_imag
_atom_type_scat_source
C C 0.0033 0.0016 'International Tables Vol C Tables 4.2.6.8 and 6.1.1.4'
H H 0.0000 0.0000 'International Tables Vol C Tables 4.2.6.8 and 6.1.1.4'
N N 0.0061 0.0033 'International Tables Vol C Tables 4.2.6.8 and 6.1.1.4'
O O 0.0106 0.0060 'International Tables Vol C Tables 4.2.6.8 and 6.1.1.4'

loop_
_geom_angle_atom_site_label_1
_geom_angle_atom_site_label_2
_geom_angle_atom_site_label_3
_geom_angle
C2 O2 H2A 109(3)
C3 O3 H3A 104(2)
C4 O4 H4A 109.5
C3 O5 C10 109.42(19)
C20 O8 C21 116.8(2)
C1 N1 C4 113.7(2)
C1 N1 C7 128.8(2)
C4 N1 C7 110.0(2)
C11 N2 C12 111.0(2)
C11 N2 C19 124.4(2)
C12 N2 C19 124.5(2)
O1 C1 N1 127.3(3)
O1 C1 C2 124.2(3)
N1 C1 C2 108.5(2)
O2 C2 C3 116.8(2)
O2 C2 C1 110.6(2)
C3 C2 C1 103.1(2)
O2 C2 H2B 108.7
C3 C2 H2B 108.7
C1 C2 H2B 108.7
O3 C3 O5 114.1(2)
O3 C3 C2 111.3(2)
O5 C3 C2 106.3(2)
O3 C3 C4 116.2(2)
O5 C3 C4 102.38(19)
C2 C3 C4 105.7(2)
O4 C4 N1 112.7(2)
O4 C4 C3 111.2(2)
N1 C4 C3 103.3(2)
O4 C4 C5 117.0(2)
N1 C4 C5 104.5(2)
C3 C4 C5 107.0(2)
C20 C5 C10 110.7(2)
C20 C5 C4 116.8(2)
C10 C5 C4 102.5(2)
C20 C5 C6 108.8(2)
C10 C5 C6 113.07(19)
C4 C5 C6 104.97(19)
C18 C6 C7 111.8(2)
C18 C6 C5 114.9(2)
C7 C6 C5 103.7(2)
C18 C6 H6A 108.7
C7 C6 H6A 108.7
C5 C6 H6A 108.7
N1 C7 C8 109.4(2)
N1 C7 C9 113.8(2)
C8 C7 C9 108.0(2)
N1 C7 C6 100.6(2)
C8 C7 C6 111.0(2)
C9 C7 C6 113.9(2)
C7 C8 H8A 109.5
C7 C8 H8B 109.5
H8A C8 H8B 109.5
C7 C8 H8C 109.5
H8A C8 H8C 109.5
H8B C8 H8C 109.5
C7 C9 H9A 109.5
C7 C9 H9B 109.5
H9A C9 H9B 109.5
C7 C9 H9C 109.5
H9A C9 H9C 109.5
H9B C9 H9C 109.5
O5 C10 C17 112.3(2)
O5 C10 C5 104.51(19)
C17 C10 C5 112.7(2)
O5 C10 C11 107.9(2)
C17 C10 C11 101.6(2)
C5 C10 C11 118.0(2)
O6 C11 N2 126.4(3)
O6 C11 C10 126.0(2)
N2 C11 C10 107.6(2)
C13 C12 C17 120.8(3)
C13 C12 N2 130.3(3)
C17 C12 N2 108.7(2)
C12 C13 C14 116.0(3)
C12 C13 H13A 122.0
C14 C13 H13A 122.0
C15 C14 C13 123.2(3)
C15 C14 H14A 118.4
C13 C14 H14A 118.4
C14 C15 C16 119.5(3)
C14 C15 H15A 120.2
C16 C15 H15A 120.2
C17 C16 C15 116.8(3)
C17 C16 C18 114.7(2)
C15 C16 C18 128.5(2)
C16 C17 C12 123.3(2)
C16 C17 C10 125.2(2)
C12 C17 C10 110.4(2)
C16 C18 C6 111.9(2)
C16 C18 H18A 109.2
C6 C18 H18A 109.2
C16 C18 H18B 109.2
C6 C18 H18B 109.2
H18A C18 H18B 107.9
N2 C19 H19A 109.5
N2 C19 H19B 109.5
H19A C19 H19B 109.5
N2 C19 H19C 109.5
H19A C19 H19C 109.5
H19B C19 H19C 109.5
O7 C20 O8 124.5(2)
O7 C20 C5 125.4(2)
O8 C20 C5 110.1(2)
O8 C21 H21A 109.5
O8 C21 H21B 109.5
H21A C21 H21B 109.5
O8 C21 H21C 109.5
H21A C21 H21C 109.5
H21B C21 H21C 109.5
C23 O10 H10A 109.5
C24 O11 H11A 103(2)
C25 O12 H12A 93(3)
C24 O13 C31 109.37(19)
C22 N3 C25 113.7(2)
C22 N3 C28 131.2(2)
C25 N3 C28 110.2(2)
C32 N4 C33 111.8(3)
C32 N4 C40 124.1(3)
C33 N4 C40 124.1(3)
O9 C22 N3 126.8(3)
O9 C22 C23 124.2(3)
N3 C22 C23 109.0(2)
O10 C23 C24 114.2(2)
O10 C23 C22 110.0(2)
C24 C23 C22 102.6(2)
O10 C23 H23A 109.9
C24 C23 H23A 109.9
C22 C23 H23A 109.9
O11 C24 O13 113.6(2)
O11 C24 C23 111.6(2)
O13 C24 C23 106.2(2)
O11 C24 C25 115.5(2)
O13 C24 C25 103.4(2)
C23 C24 C25 105.7(2)
O12 C25 N3 105.8(2)
O12 C25 C24 114.0(2)
N3 C25 C24 103.4(2)
O12 C25 C26 121.7(2)
N3 C25 C26 103.7(2)
C24 C25 C26 106.3(2)
C41 C26 C31 110.8(2)
C41 C26 C25 115.1(2)
C31 C26 C25 102.7(2)
C41 C26 C27 111.3(2)
C31 C26 C27 112.1(2)
C25 C26 C27 104.4(2)
C39 C27 C28 111.1(2)
C39 C27 C26 115.4(2)
C28 C27 C26 104.1(2)
C39 C27 H27A 108.7
C28 C27 H27A 108.7
C26 C27 H27A 108.7
N3 C28 C29 112.8(2)
N3 C28 C30 109.3(2)
C29 C28 C30 108.7(2)
N3 C28 C27 99.0(2)
C29 C28 C27 115.1(2)
C30 C28 C27 111.7(2)
C28 C29 H29A 109.5
C28 C29 H29B 109.5
H29A C29 H29B 109.5
C28 C29 H29C 109.5
H29A C29 H29C 109.5
H29B C29 H29C 109.5
C28 C30 H30A 109.5
C28 C30 H30B 109.5
H30A C30 H30B 109.5
C28 C30 H30C 109.5
H30A C30 H30C 109.5
H30B C30 H30C 109.5
O13 C31 C38 111.4(2)
O13 C31 C26 104.0(2)
C38 C31 C26 112.9(2)
O13 C31 C32 107.0(2)
C38 C31 C32 101.1(2)
C26 C31 C32 120.4(2)
O14 C32 N4 126.2(3)
O14 C32 C31 125.9(3)
N4 C32 C31 107.8(3)
C34 C33 C38 120.1(3)
C34 C33 N4 131.6(3)
C38 C33 N4 108.2(3)
C33 C34 C35 116.9(3)
C33 C34 H34A 121.5
C35 C34 H34A 121.5
C36 C35 C34 123.1(3)
C36 C35 H35A 118.5
C34 C35 H35A 118.5
C35 C36 C37 119.2(3)
C35 C36 H36A 120.4
C37 C36 H36A 120.4
C38 C37 C36 116.8(3)
C38 C37 C39 114.7(2)
C36 C37 C39 128.5(3)
C37 C38 C33 123.7(3)
C37 C38 C31 125.1(3)
C33 C38 C31 110.7(3)
C37 C39 C27 112.1(2)
C37 C39 H39A 109.2
C27 C39 H39A 109.2
C37 C39 H39B 109.2
C27 C39 H39B 109.2
H39A C39 H39B 107.9
N4 C40 H40A 109.5
N4 C40 H40B 109.5
H40A C40 H40B 109.5
N4 C40 H40C 109.5
H40A C40 H40C 109.5
H40B C40 H40C 109.5
O15 C41 O16 122.4(3)
O15 C41 C26 125.7(3)
O16 C41 C26 110.7(3)
C41 O16 C42 117.1(3)
O16 C42 H42A 109.5
O16 C42 H42B 109.5
H42A C42 H42B 109.5
O16 C42 H42C 109.5
H42A C42 H42C 109.5
H42B C42 H42C 109.5
O16A C42A H42D 109.5
O16A C42A H42E 109.5
H42D C42A H42E 109.5
O16A C42A H42F 109.5
H42D C42A H42F 109.5
H42E C42A H42F 109.5

loop_
_geom_bond_atom_site_label_1
_geom_bond_atom_site_label_2
_geom_bond_distance
O1 C1 1.216(3)
O2 C2 1.408(3)
O2 H2A 0.88(5)
O3 C3 1.372(3)
O3 H3A 0.86(4)
O4 C4 1.397(3)
O4 H4A 0.8400
O5 C3 1.435(3)
O5 C10 1.445(3)
O6 C11 1.228(3)
O7 C20 1.210(3)
O8 C20 1.319(3)
O8 C21 1.455(3)
N1 C1 1.376(3)
N1 C4 1.450(3)
N1 C7 1.482(3)
N2 C11 1.357(4)
N2 C12 1.416(4)
N2 C19 1.458(4)
C1 C2 1.523(4)
C2 C3 1.518(4)
C2 H2B 1.0000
C3 C4 1.553(4)
C4 C5 1.558(3)
C5 C20 1.522(3)
C5 C10 1.553(3)
C5 C6 1.587(3)
C6 C18 1.552(3)
C6 C7 1.561(4)
C6 H6A 1.0000
C7 C8 1.532(4)
C7 C9 1.534(4)
C8 H8A 0.9800
C8 H8B 0.9800
C8 H8C 0.9800
C9 H9A 0.9800
C9 H9B 0.9800
C9 H9C 0.9800
C10 C17 1.477(3)
C10 C11 1.553(4)
C12 C13 1.375(4)
C12 C17 1.380(4)
C13 C14 1.395(4)
C13 H13A 0.9500
C14 C15 1.386(4)
C14 H14A 0.9500
C15 C16 1.395(4)
C15 H15A 0.9500
C16 C17 1.366(4)
C16 C18 1.503(4)
C18 H18A 0.9900
C18 H18B 0.9900
C19 H19A 0.9800
C19 H19B 0.9800
C19 H19C 0.9800
C21 H21A 0.9800
C21 H21B 0.9800
C21 H21C 0.9800
O9 C22 1.233(3)
O10 C23 1.399(3)
O10 H10A 0.8400
O11 C24 1.385(3)
O11 H11A 0.83(4)
O12 C25 1.394(3)
O12 H12A 0.98(6)
O13 C24 1.427(3)
O13 C31 1.441(3)
O14 C32 1.228(4)
N3 C22 1.353(4)
N3 C25 1.451(3)
N3 C28 1.489(3)
N4 C32 1.350(4)
N4 C33 1.418(4)
N4 C40 1.463(4)
C22 C23 1.537(4)
C23 C24 1.525(4)
C23 H23A 1.0000
C24 C25 1.536(4)
C25 C26 1.566(4)
C26 C41 1.516(4)
C26 C31 1.557(4)
C26 C27 1.590(4)
C27 C39 1.552(4)
C27 C28 1.559(4)
C27 H27A 1.0000
C28 C29 1.526(4)
C28 C30 1.534(4)
C29 H29A 0.9800
C29 H29B 0.9800
C29 H29C 0.9800
C30 H30A 0.9800
C30 H30B 0.9800
C30 H30C 0.9800
C31 C38 1.486(4)
C31 C32 1.566(4)
C33 C34 1.369(5)
C33 C38 1.388(4)
C34 C35 1.393(6)
C34 H34A 0.9500
C35 C36 1.386(5)
C35 H35A 0.9500
C36 C37 1.404(4)
C36 H36A 0.9500
C37 C38 1.363(4)
C37 C39 1.495(4)
C39 H39A 0.9900
C39 H39B 0.9900
C40 H40A 0.9800
C40 H40B 0.9800
C40 H40C 0.9800
C41 O15 1.213(4)
C41 O16 1.298(4)
O16 C42 1.461(5)
C42 H42A 0.9800
C42 H42B 0.9800
C42 H42C 0.9800
O16A C42A 1.453(14)
C42A H42D 0.9800
C42A H42E 0.9800
C42A H42F 0.9800

loop_
_geom_hbond_atom_site_label_D
_geom_hbond_atom_site_label_H
_geom_hbond_atom_site_label_A
_geom_hbond_distance_DH
_geom_hbond_distance_HA
_geom_hbond_distance_DA
_geom_hbond_angle_DHA
_geom_hbond_site_symmetry_A
O2 H2A O11 0.88(5) 2.06(5) 2.871(3) 152(4) 2_645
O3 H3A O6 0.86(4) 1.95(4) 2.761(3) 156(3) .
O10 H10A O9 0.84 1.88 2.720(3) 175.2 3_675
O11 H11A O14 0.83(4) 1.94(4) 2.736(3) 162(3) .
O12 H12A O4 0.98(6) 2.03(6) 2.686(3) 122(4) 2_655

loop_
_geom_torsion_atom_site_label_1
_geom_torsion_atom_site_label_2
_geom_torsion_atom_site_label_3
_geom_torsion_atom_site_label_4
_geom_torsion
C4 N1 C1 O1 174.4(3)
C7 N1 C1 O1 28.1(4)
C4 N1 C1 C2 -5.9(3)
C7 N1 C1 C2 -152.1(2)
O1 C1 C2 O2 73.0(4)
N1 C1 C2 O2 -106.8(3)
O1 C1 C2 C3 -161.4(3)
N1 C1 C2 C3 18.8(3)
C10 O5 C3 O3 90.0(3)
C10 O5 C3 C2 -147.1(2)
C10 O5 C3 C4 -36.4(2)
O2 C2 C3 O3 -29.3(3)
C1 C2 C3 O3 -150.8(2)
O2 C2 C3 O5 -154.0(2)
C1 C2 C3 O5 84.4(2)
O2 C2 C3 C4 97.7(3)
C1 C2 C3 C4 -23.9(3)
C1 N1 C4 O4 110.7(2)
C7 N1 C4 O4 -96.8(2)
C1 N1 C4 C3 -9.4(3)
C7 N1 C4 C3 143.1(2)
C1 N1 C4 C5 -121.2(2)
C7 N1 C4 C5 31.3(3)
O3 C3 C4 O4 23.6(3)
O5 C3 C4 O4 148.6(2)
C2 C3 C4 O4 -100.3(2)
O3 C3 C4 N1 144.7(2)
O5 C3 C4 N1 -90.3(2)
C2 C3 C4 N1 20.8(3)
O3 C3 C4 C5 -105.4(2)
O5 C3 C4 C5 19.7(2)
C2 C3 C4 C5 130.7(2)
O4 C4 C5 C20 -2.3(3)
N1 C4 C5 C20 -127.7(2)
C3 C4 C5 C20 123.2(2)
O4 C4 C5 C10 -123.5(2)
N1 C4 C5 C10 111.1(2)
C3 C4 C5 C10 2.0(2)
O4 C4 C5 C6 118.2(2)
N1 C4 C5 C6 -7.2(2)
C3 C4 C5 C6 -116.3(2)
C20 C5 C6 C18 -129.0(2)
C10 C5 C6 C18 -5.6(3)
C4 C5 C6 C18 105.3(2)
C20 C5 C6 C7 108.7(2)
C10 C5 C6 C7 -127.9(2)
C4 C5 C6 C7 -17.0(2)
C1 N1 C7 C8 -137.7(3)
C4 N1 C7 C8 75.1(3)
C1 N1 C7 C9 -16.8(4)
C4 N1 C7 C9 -164.0(2)
C1 N1 C7 C6 105.4(3)
C4 N1 C7 C6 -41.8(2)
C18 C6 C7 N1 -90.4(2)
C5 C6 C7 N1 34.0(2)
C18 C6 C7 C8 154.0(2)
C5 C6 C7 C8 -81.7(3)
C18 C6 C7 C9 31.8(3)
C5 C6 C7 C9 156.2(2)
C3 O5 C10 C17 161.2(2)
C3 O5 C10 C5 38.8(2)
C3 O5 C10 C11 -87.6(2)
C20 C5 C10 O5 -148.3(2)
C4 C5 C10 O5 -23.1(2)
C6 C5 C10 O5 89.4(2)
C20 C5 C10 C17 89.5(3)
C4 C5 C10 C17 -145.2(2)
C6 C5 C10 C17 -32.8(3)
C20 C5 C10 C11 -28.5(3)
C4 C5 C10 C11 96.7(2)
C6 C5 C10 C11 -150.8(2)
C12 N2 C11 O6 175.6(3)
C19 N2 C11 O6 -0.3(5)
C12 N2 C11 C10 -8.0(3)
C19 N2 C11 C10 176.1(3)
O5 C10 C11 O6 65.9(3)
C17 C10 C11 O6 -175.9(3)
C5 C10 C11 O6 -52.1(4)
O5 C10 C11 N2 -110.5(2)
C17 C10 C11 N2 7.7(3)
C5 C10 C11 N2 131.5(2)
C11 N2 C12 C13 -169.6(3)
C19 N2 C12 C13 6.3(5)
C11 N2 C12 C17 5.0(3)
C19 N2 C12 C17 -179.1(3)
C17 C12 C13 C14 -2.0(4)
N2 C12 C13 C14 172.0(3)
C12 C13 C14 C15 -2.7(4)
C13 C14 C15 C16 3.0(4)
C14 C15 C16 C17 1.4(4)
C14 C15 C16 C18 -176.6(3)
C15 C16 C17 C12 -6.2(4)
C18 C16 C17 C12 172.1(2)
C15 C16 C17 C10 -173.6(2)
C18 C16 C17 C10 4.7(4)
C13 C12 C17 C16 6.7(4)
N2 C12 C17 C16 -168.5(2)
C13 C12 C17 C10 175.7(2)
N2 C12 C17 C10 0.5(3)
O5 C10 C17 C16 -81.1(3)
C5 C10 C17 C16 36.6(3)
C11 C10 C17 C16 163.9(2)
O5 C10 C17 C12 110.2(2)
C5 C10 C17 C12 -132.2(2)
C11 C10 C17 C12 -4.9(3)
C17 C16 C18 C6 -46.0(3)
C15 C16 C18 C6 132.0(3)
C7 C6 C18 C16 163.2(2)
C5 C6 C18 C16 45.3(3)
C21 O8 C20 O7 2.3(4)
C21 O8 C20 C5 -176.1(2)
C10 C5 C20 O7 133.1(3)
C4 C5 C20 O7 16.4(4)
C6 C5 C20 O7 -102.1(3)
C10 C5 C20 O8 -48.5(3)
C4 C5 C20 O8 -165.2(2)
C6 C5 C20 O8 76.3(3)
C25 N3 C22 O9 -179.8(3)
C28 N3 C22 O9 -27.5(5)
C25 N3 C22 C23 0.0(3)
C28 N3 C22 C23 152.4(3)
O9 C22 C23 O10 -72.7(3)
N3 C22 C23 O10 107.4(3)
O9 C22 C23 C24 165.4(3)
N3 C22 C23 C24 -14.5(3)
C31 O13 C24 O11 -88.8(3)
C31 O13 C24 C23 148.1(2)
C31 O13 C24 C25 37.1(2)
O10 C23 C24 O11 29.8(3)
C22 C23 C24 O11 148.8(2)
O10 C23 C24 O13 154.1(2)
C22 C23 C24 O13 -86.9(2)
O10 C23 C24 C25 -96.5(3)
C22 C23 C24 C25 22.5(3)
C22 N3 C25 O12 -105.7(3)
C28 N3 C25 O12 96.1(3)
C22 N3 C25 C24 14.4(3)
C28 N3 C25 C24 -143.8(2)
C22 N3 C25 C26 125.1(2)
C28 N3 C25 C26 -33.0(3)
O11 C24 C25 O12 -32.3(3)
O13 C24 C25 O12 -157.0(2)
C23 C24 C25 O12 91.6(3)
O11 C24 C25 N3 -146.7(2)
O13 C24 C25 N3 88.6(2)
C23 C24 C25 N3 -22.7(3)
O11 C24 C25 C26 104.4(3)
O13 C24 C25 C26 -20.3(2)
C23 C24 C25 C26 -131.6(2)
O12 C25 C26 C41 10.5(4)
N3 C25 C26 C41 129.3(2)
C24 C25 C26 C41 -122.1(3)
O12 C25 C26 C31 131.1(3)
N3 C25 C26 C31 -110.2(2)
C24 C25 C26 C31 -1.5(3)
O12 C25 C26 C27 -111.8(3)
N3 C25 C26 C27 7.0(3)
C24 C25 C26 C27 115.6(2)
C41 C26 C27 C39 132.1(3)
C31 C26 C27 C39 7.4(3)
C25 C26 C27 C39 -103.1(3)
C41 C26 C27 C28 -105.8(3)
C31 C26 C27 C28 129.4(2)
C25 C26 C27 C28 18.9(3)
C22 N3 C28 C29 13.6(4)
C25 N3 C28 C29 166.6(2)
C22 N3 C28 C30 134.6(3)
C25 N3 C28 C30 -72.3(3)
C22 N3 C28 C27 -108.6(3)
C25 N3 C28 C27 44.5(2)
C39 C27 C28 N3 88.3(2)
C26 C27 C28 N3 -36.5(2)
C39 C27 C28 C29 -32.2(3)
C26 C27 C28 C29 -157.0(2)
C39 C27 C28 C30 -156.7(2)
C26 C27 C28 C30 78.5(3)
C24 O13 C31 C38 -160.4(2)
C24 O13 C31 C26 -38.5(2)
C24 O13 C31 C32 90.0(2)
C41 C26 C31 O13 146.1(2)
C25 C26 C31 O13 22.7(2)
C27 C26 C31 O13 -88.9(2)
C41 C26 C31 C38 -93.0(3)
C25 C26 C31 C38 143.5(2)
C27 C26 C31 C38 32.0(3)
C41 C26 C31 C32 26.3(3)
C25 C26 C31 C32 -97.1(3)
C27 C26 C31 C32 151.3(2)
C33 N4 C32 O14 -179.1(3)
C40 N4 C32 O14 1.5(5)
C33 N4 C32 C31 5.2(3)
C40 N4 C32 C31 -174.2(3)
O13 C31 C32 O14 -64.6(4)
C38 C31 C32 O14 178.7(3)
C26 C31 C32 O14 53.7(4)
O13 C31 C32 N4 111.2(3)
C38 C31 C32 N4 -5.5(3)
C26 C31 C32 N4 -130.6(3)
C32 N4 C33 C34 174.0(4)
C40 N4 C33 C34 -6.6(6)
C32 N4 C33 C38 -2.6(4)
C40 N4 C33 C38 176.8(3)
C38 C33 C34 C35 1.9(5)
N4 C33 C34 C35 -174.3(3)
C33 C34 C35 C36 2.3(6)
C34 C35 C36 C37 -2.9(5)
C35 C36 C37 C38 -0.8(4)
C35 C36 C37 C39 178.0(3)
C36 C37 C38 C33 5.1(4)
C39 C37 C38 C33 -173.8(3)
C36 C37 C38 C31 176.6(3)
C39 C37 C38 C31 -2.3(4)
C34 C33 C38 C37 -5.8(5)
N4 C33 C38 C37 171.2(3)
C34 C33 C38 C31 -178.4(3)
N4 C33 C38 C31 -1.3(3)
O13 C31 C38 C37 78.2(3)
C26 C31 C38 C37 -38.4(4)
C32 C31 C38 C37 -168.4(3)
O13 C31 C38 C33 -109.4(3)
C26 C31 C38 C33 134.1(3)
C32 C31 C38 C33 4.0(3)
C38 C37 C39 C27 44.9(3)
C36 C37 C39 C27 -133.8(3)
C28 C27 C39 C37 -164.8(2)
C26 C27 C39 C37 -46.6(3)
C31 C26 C41 O15 -129.2(4)
C25 C26 C41 O15 -13.2(5)
C27 C26 C41 O15 105.3(4)
C31 C26 C41 O16 38.7(4)
C25 C26 C41 O16 154.7(3)
C27 C26 C41 O16 -86.8(3)
O15 C41 O16 C42 -5.5(6)
C26 C41 O16 C42 -173.9(4)
